data_7022859
loop_
_publ_author_name
'Adeyi, Okoh'
'Cross, Warren B.'
'Forrest, Gregory'
'Godfrey, Luke'
'Hope, Eric G.'
'McLeod, Andrew'
'Singh, Amandeep'
'Singh, Kuldip'
'Solan, Gregory A.'
'Wang, Yining'
'Wright, Luka A.'

_publ_section_title
;
 From discrete monomeric complexes to hydrogen-bonded dimeric assemblies
 based on sterically encumbered square planar palladium(II) ONN-pincers.
;
_journal_issue 21
_journal_name_full 'Dalton transactions (Cambridge, England : 2003)'
_journal_page_first 7710
_journal_page_last 7723
_journal_paper_doi 10.1039/c3dt50176k
_journal_volume 42
_journal_year 2013
_chemical_formula_moiety 'C30 H31 Cl N2 O Pd ,C9 H21,H2 O'
_chemical_formula_sum 'C39 H54 Cl N2 O2 Pd'
_chemical_formula_weight 724.69
_chemical_name_systematic
;
?
;
_space_group_IT_number 2
_symmetry_cell_setting triclinic
_symmetry_space_group_name_Hall '-P 1'
_symmetry_space_group_name_H-M 'P -1'
_atom_sites_solution_hydrogens geom
_atom_sites_solution_primary direct
_atom_sites_solution_secondary difmap
_audit_creation_method SHELXL-97
_cell_angle_alpha 92.595(3)
_cell_angle_beta 95.184(3)
_cell_angle_gamma 105.297(3)
_cell_formula_units_Z 2
_cell_length_a 10.5900(16)
_cell_length_b 10.9142(16)
_cell_length_c 14.160(2)
_cell_measurement_reflns_used 663
_cell_measurement_temperature 150(2)
_cell_measurement_theta_max 23.280
_cell_measurement_theta_min 2.336
_cell_volume 1568.1(4)
_computing_cell_refinement 'Bruker SMART'
_computing_data_collection 'Bruker SMART'
_computing_data_reduction 'Bruker SHELXTL'
_computing_molecular_graphics 'Bruker SHELXTL'
_computing_publication_material 'Bruker SHELXTL'
_computing_structure_refinement 'SHELXL-97 (Sheldrick, 1997)'
_computing_structure_solution 'SHELXS-97 (Sheldrick, 1990)'
_diffrn_ambient_temperature 150(2)
_diffrn_measured_fraction_theta_full 0.986
_diffrn_measured_fraction_theta_max 0.986
_diffrn_measurement_device_type 'Bruker Apex 2000 CCD area detector'
_diffrn_measurement_method 'phi and omega scans'
_diffrn_radiation_monochromator graphite
_diffrn_radiation_source 'fine-focus sealed tube'
_diffrn_radiation_type MoK\a
_diffrn_radiation_wavelength 0.71073
_diffrn_reflns_av_R_equivalents 0.0958
_diffrn_reflns_av_sigmaI/netI 0.1607
_diffrn_reflns_limit_h_max 13
_diffrn_reflns_limit_h_min -13
_diffrn_reflns_limit_k_max 13
_diffrn_reflns_limit_k_min -13
_diffrn_reflns_limit_l_max 17
_diffrn_reflns_limit_l_min -17
_diffrn_reflns_number 12345
_diffrn_reflns_theta_full 26.00
_diffrn_reflns_theta_max 26.00
_diffrn_reflns_theta_min 1.94
_exptl_absorpt_coefficient_mu 0.717
_exptl_absorpt_correction_T_max 0.831
_exptl_absorpt_correction_T_min 0.513
_exptl_absorpt_correction_type empirical
_exptl_absorpt_process_details
;
absorption correction based on 3620 reflections(SADABS);Rint 0.1385 before
correction and 0.0480 after.
;
_exptl_crystal_colour yellow
_exptl_crystal_density_diffrn 1.535
_exptl_crystal_density_method 'not measured'
_exptl_crystal_description block
_exptl_crystal_F_000 762
_exptl_crystal_size_max 0.18
_exptl_crystal_size_mid 0.13
_exptl_crystal_size_min 0.12
_platon_squeeze_details
;
Disordered C6H14 and H2O were omitted using the SQUEEZE option of PLATON.
The solvent accessible voids are 380.1 3 with an estimated 169e/cell to be
added. Three solvent C6H14 and two H2O molecules/unit cell accounting for
169e were included in the formula, FWt, (000) and density calculations.
PLATON Reference: Spek, A.L. (1990), Acta Cryst. A46, C-34.
;
_refine_diff_density_max 0.984
_refine_diff_density_min -0.690
_refine_diff_density_rms 0.132
_refine_ls_extinction_method none
_refine_ls_goodness_of_fit_ref 0.873
_refine_ls_hydrogen_treatment constr
_refine_ls_matrix_type full
_refine_ls_number_parameters 320
_refine_ls_number_reflns 6069
_refine_ls_number_restraints 0
_refine_ls_restrained_S_all 0.873
_refine_ls_R_factor_all 0.0849
_refine_ls_R_factor_gt 0.0584
_refine_ls_shift/su_max 0.001
_refine_ls_shift/su_mean 0.000
_refine_ls_structure_factor_coef Fsqd
_refine_ls_weighting_details 'calc w=1/[\s^2^(Fo^2^)+(0.0424P)^2^+0.0000P] where P=(Fo^2^+2Fc^2^)/3'
_refine_ls_weighting_scheme calc
_refine_ls_wR_factor_gt 0.1216
_refine_ls_wR_factor_ref 0.1289
_reflns_number_gt 3959
_reflns_number_total 6069
_reflns_threshold_expression >2sigma(I)
_cod_data_source_file c3dt50176k.txt
_cod_data_source_block 10016
_cod_depositor_comments
;
The following automatic conversions were performed:

'_symmetry_cell_setting' value 'Triclinic' changed to 'triclinic'
according to /home/saulius/struct/CIF-dictionaries/cif_core.dic
dictionary named 'cif_core.dic' version 2.4.2 from 2011-04-26.

Automatic conversion script
Id: cif_fix_values 1891 2012-01-12 08:04:46Z andrius 
;
_cod_original_sg_symbol_H-M P-1
_cod_database_code 7022859

loop_
_symmetry_equiv_pos_as_xyz
'x, y, z'
'-x, -y, -z'

loop_
_atom_site_label
_atom_site_type_symbol
_atom_site_fract_x
_atom_site_fract_y
_atom_site_fract_z
_atom_site_U_iso_or_equiv
_atom_site_adp_type
_atom_site_occupancy
_atom_site_symmetry_multiplicity
_atom_site_calc_flag
_atom_site_refinement_flags
Pd1 Pd 0.96438(4) 0.85194(4) 0.52445(3) 0.02224(14) Uani 1 1 d .
Cl1 Cl 1.18222(13) 0.85959(13) 0.51716(10) 0.0285(3) Uani 1 1 d .
O1 O 1.0004(4) 0.9303(3) 0.6580(3) 0.0275(9) Uani 1 1 d .
N1 N 0.7744(4) 0.8350(4) 0.5256(3) 0.0275(11) Uani 1 1 d .
N2 N 0.9162(4) 0.7983(4) 0.3817(3) 0.0247(11) Uani 1 1 d .
H2 H 0.9666 0.8967 0.3779 0.030 Uiso 1 1 d R
C1 C 0.9234(6) 0.8720(5) 0.7186(4) 0.0320(14) Uani 1 1 d .
C2 C 0.7834(6) 0.8257(5) 0.6991(4) 0.0340(15) Uani 1 1 d .
C3 C 0.7082(7) 0.7677(6) 0.7698(5) 0.0474(18) Uani 1 1 d .
H3 H 0.6152 0.7376 0.7564 0.057 Uiso 1 1 calc R
C4 C 0.7666(8) 0.7538(6) 0.8577(5) 0.053(2) Uani 1 1 d .
H4 H 0.7138 0.7125 0.9039 0.063 Uiso 1 1 calc R
C5 C 0.9010(7) 0.7991(6) 0.8801(5) 0.0463(18) Uani 1 1 d .
H5 H 0.9392 0.7898 0.9418 0.056 Uiso 1 1 calc R
C6 C 0.9823(6) 0.8586(6) 0.8131(4) 0.0370(16) Uani 1 1 d .
C7 C 1.1264(6) 0.9123(6) 0.8370(4) 0.0352(15) Uani 1 1 d .
C8 C 1.1740(7) 0.9798(6) 0.9239(5) 0.0465(18) Uani 1 1 d .
H8 H 1.1132 0.9918 0.9665 0.056 Uiso 1 1 calc R
C9 C 1.3064(8) 1.0298(8) 0.9504(5) 0.062(2) Uani 1 1 d .
H9 H 1.3370 1.0756 1.0103 0.075 Uiso 1 1 calc R
C10 C 1.3946(8) 1.0120(7) 0.8878(5) 0.064(2) Uani 1 1 d .
H10 H 1.4864 1.0465 0.9052 0.077 Uiso 1 1 calc R
C11 C 1.3517(7) 0.9456(7) 0.8014(5) 0.054(2) Uani 1 1 d .
H11 H 1.4128 0.9334 0.7591 0.065 Uiso 1 1 calc R
C12 C 1.2170(7) 0.8964(6) 0.7767(4) 0.0428(17) Uani 1 1 d .
H12 H 1.1866 0.8507 0.7167 0.051 Uiso 1 1 calc R
C13 C 0.7151(6) 0.8380(5) 0.6061(5) 0.0327(15) Uani 1 1 d .
C14 C 0.5842(6) 0.8475(6) 0.5980(5) 0.0417(17) Uani 1 1 d .
H14 H 0.5418 0.8552 0.6534 0.050 Uiso 1 1 calc R
C15 C 0.5181(6) 0.8454(6) 0.5090(6) 0.0473(19) Uani 1 1 d .
H15 H 0.4301 0.8519 0.5035 0.057 Uiso 1 1 calc R
C16 C 0.5785(6) 0.8342(5) 0.4283(5) 0.0381(16) Uani 1 1 d .
H16 H 0.5327 0.8290 0.3667 0.046 Uiso 1 1 calc R
C17 C 0.7085(5) 0.8307(5) 0.4403(4) 0.0291(14) Uani 1 1 d .
C18 C 0.7821(5) 0.8181(5) 0.3550(4) 0.0312(14) Uani 1 1 d .
H18A H 0.7291 0.7453 0.3118 0.037 Uiso 1 1 calc R
H18B H 0.7926 0.8960 0.3200 0.037 Uiso 1 1 calc R
C19 C 0.9396(6) 0.6824(5) 0.3429(4) 0.0306(14) Uani 1 1 d .
C20 C 1.0410(6) 0.6913(5) 0.2859(4) 0.0301(14) Uani 1 1 d .
C21 C 1.0630(7) 0.5778(6) 0.2483(5) 0.0476(18) Uani 1 1 d .
H21 H 1.1321 0.5826 0.2091 0.057 Uiso 1 1 calc R
C22 C 0.9884(8) 0.4633(7) 0.2665(6) 0.073(3) Uani 1 1 d .
H22 H 1.0039 0.3879 0.2395 0.088 Uiso 1 1 calc R
C23 C 0.8884(8) 0.4551(7) 0.3252(5) 0.066(2) Uani 1 1 d .
H23 H 0.8367 0.3734 0.3378 0.079 Uiso 1 1 calc R
C24 C 0.8615(6) 0.5622(5) 0.3659(4) 0.0384(16) Uani 1 1 d .
C25 C 1.1261(5) 0.8174(5) 0.2577(4) 0.0311(14) Uani 1 1 d .
H25 H 1.1157 0.8862 0.3030 0.037 Uiso 1 1 calc R
C26 C 1.0788(7) 0.8452(7) 0.1579(5) 0.061(2) Uani 1 1 d .
H26A H 1.0806 0.7754 0.1125 0.092 Uiso 1 1 calc R
H26B H 1.1368 0.9249 0.1404 0.092 Uiso 1 1 calc R
H26C H 0.9887 0.8532 0.1568 0.092 Uiso 1 1 calc R
C27 C 1.2721(6) 0.8211(7) 0.2665(5) 0.060(2) Uani 1 1 d .
H27A H 1.2962 0.7902 0.3277 0.091 Uiso 1 1 calc R
H27B H 1.3251 0.9088 0.2628 0.091 Uiso 1 1 calc R
H27C H 1.2885 0.7666 0.2147 0.091 Uiso 1 1 calc R
C28 C 0.7544(7) 0.5433(6) 0.4312(5) 0.0498(19) Uani 1 1 d .
H28 H 0.7463 0.6300 0.4504 0.060 Uiso 1 1 calc R
C29 C 0.6192(8) 0.4682(8) 0.3800(7) 0.107(4) Uani 1 1 d .
H29A H 0.6042 0.5038 0.3190 0.161 Uiso 1 1 calc R
H29B H 0.5497 0.4745 0.4197 0.161 Uiso 1 1 calc R
H29C H 0.6179 0.3786 0.3689 0.161 Uiso 1 1 calc R
C30 C 0.7907(9) 0.4853(8) 0.5229(6) 0.096(3) Uani 1 1 d .
H30A H 0.8085 0.4035 0.5071 0.143 Uiso 1 1 calc R
H30B H 0.7175 0.4719 0.5623 0.143 Uiso 1 1 calc R
H30C H 0.8694 0.5434 0.5579 0.143 Uiso 1 1 calc R

loop_
_atom_site_aniso_label
_atom_site_aniso_U_11
_atom_site_aniso_U_22
_atom_site_aniso_U_33
_atom_site_aniso_U_23
_atom_site_aniso_U_13
_atom_site_aniso_U_12
Pd1 0.0198(2) 0.0180(2) 0.0293(3) 0.00276(17) 0.00457(18) 0.00481(17)
Cl1 0.0199(7) 0.0300(8) 0.0373(9) 0.0050(7) 0.0050(6) 0.0086(6)
O1 0.029(2) 0.021(2) 0.032(2) 0.0031(17) 0.0089(19) 0.0040(17)
N1 0.024(3) 0.027(3) 0.033(3) 0.004(2) 0.006(2) 0.009(2)
N2 0.025(3) 0.015(2) 0.032(3) 0.002(2) -0.001(2) 0.004(2)
C1 0.037(4) 0.024(3) 0.037(4) -0.002(3) 0.011(3) 0.010(3)
C2 0.044(4) 0.022(3) 0.035(4) -0.001(3) 0.011(3) 0.006(3)
C3 0.047(4) 0.037(4) 0.053(5) 0.001(3) 0.019(4) -0.004(3)
C4 0.071(6) 0.036(4) 0.046(5) 0.001(3) 0.036(4) -0.004(4)
C5 0.076(6) 0.033(4) 0.034(4) 0.005(3) 0.026(4) 0.015(4)
C6 0.047(4) 0.031(4) 0.039(4) 0.002(3) 0.013(3) 0.019(3)
C7 0.049(4) 0.037(4) 0.027(3) 0.009(3) 0.007(3) 0.021(3)
C8 0.060(5) 0.054(5) 0.034(4) 0.001(3) 0.003(4) 0.031(4)
C9 0.066(6) 0.085(6) 0.040(4) -0.004(4) -0.012(4) 0.036(5)
C10 0.056(5) 0.080(6) 0.056(5) -0.007(4) -0.017(4) 0.028(5)
C11 0.044(5) 0.079(6) 0.048(5) -0.009(4) 0.009(4) 0.032(4)
C12 0.061(5) 0.043(4) 0.032(4) -0.004(3) 0.003(3) 0.028(4)
C13 0.029(4) 0.014(3) 0.054(4) 0.001(3) 0.019(3) -0.001(3)
C14 0.028(4) 0.032(4) 0.066(5) -0.004(3) 0.024(4) 0.005(3)
C15 0.018(3) 0.031(4) 0.092(6) 0.009(4) 0.011(4) 0.002(3)
C16 0.020(3) 0.030(4) 0.059(5) -0.003(3) -0.002(3) 0.000(3)
C17 0.026(3) 0.011(3) 0.052(4) 0.003(3) 0.007(3) 0.005(2)
C18 0.019(3) 0.027(3) 0.041(4) 0.003(3) -0.002(3) -0.002(3)
C19 0.040(4) 0.020(3) 0.035(4) 0.005(3) 0.006(3) 0.013(3)
C20 0.035(4) 0.022(3) 0.031(3) -0.003(3) 0.003(3) 0.005(3)
C21 0.066(5) 0.038(4) 0.046(4) 0.005(3) 0.028(4) 0.021(4)
C22 0.113(7) 0.027(4) 0.089(6) 0.000(4) 0.047(6) 0.024(4)
C23 0.100(7) 0.026(4) 0.069(5) -0.005(4) 0.034(5) 0.002(4)
C24 0.052(4) 0.019(3) 0.044(4) -0.003(3) 0.015(3) 0.006(3)
C25 0.031(3) 0.033(4) 0.030(3) -0.004(3) 0.007(3) 0.010(3)
C26 0.084(6) 0.051(5) 0.052(5) 0.014(4) 0.003(4) 0.024(4)
C27 0.033(4) 0.065(5) 0.083(6) -0.013(4) 0.011(4) 0.015(4)
C28 0.063(5) 0.018(3) 0.062(5) -0.001(3) 0.019(4) -0.004(3)
C29 0.079(7) 0.091(7) 0.123(8) -0.032(6) 0.051(6) -0.035(6)
C30 0.144(9) 0.098(7) 0.084(7) 0.047(6) 0.067(7) 0.076(7)

loop_
_atom_type_symbol
_atom_type_description
_atom_type_scat_dispersion_real
_atom_type_scat_dispersion_imag
_atom_type_scat_source
C C 0.0033 0.0016 'International Tables Vol C Tables 4.2.6.8 and 6.1.1.4'
H H 0.0000 0.0000 'International Tables Vol C Tables 4.2.6.8 and 6.1.1.4'
N N 0.0061 0.0033 'International Tables Vol C Tables 4.2.6.8 and 6.1.1.4'
O O 0.0106 0.0060 'International Tables Vol C Tables 4.2.6.8 and 6.1.1.4'
Cl Cl 0.1484 0.1585 'International Tables Vol C Tables 4.2.6.8 and 6.1.1.4'
Pd Pd -0.9988 1.0072 'International Tables Vol C Tables 4.2.6.8 and 6.1.1.4'

loop_
_geom_angle_atom_site_label_1
_geom_angle_atom_site_label_2
_geom_angle_atom_site_label_3
_geom_angle
_geom_angle_site_symmetry_1
_geom_angle_site_symmetry_3
N1 Pd1 O1 90.92(17) . .
N1 Pd1 N2 84.59(18) . .
O1 Pd1 N2 170.17(16) . .
N1 Pd1 Cl1 176.34(14) . .
O1 Pd1 Cl1 92.07(11) . .
N2 Pd1 Cl1 92.77(13) . .
N1 Pd1 Pd1 94.55(13) . 2_776
O1 Pd1 Pd1 82.10(10) . 2_776
N2 Pd1 Pd1 89.52(12) . 2_776
Cl1 Pd1 Pd1 87.95(4) . 2_776
N1 Pd1 H2 94.1 . .
O1 Pd1 H2 143.1 . .
N2 Pd1 H2 29.4 . .
Cl1 Pd1 H2 84.7 . .
Pd1 Pd1 H2 61.1 2_776 .
C1 O1 Pd1 116.0(3) . .
C17 N1 C13 121.3(5) . .
C17 N1 Pd1 114.9(4) . .
C13 N1 Pd1 123.7(4) . .
C19 N2 C18 116.8(4) . .
C19 N2 Pd1 119.9(3) . .
C18 N2 Pd1 106.9(3) . .
C19 N2 H2 132.0 . .
C18 N2 H2 93.6 . .
Pd1 N2 H2 80.3 . .
O1 C1 C2 123.9(5) . .
O1 C1 C6 118.3(5) . .
C2 C1 C6 117.8(6) . .
C3 C2 C1 119.9(6) . .
C3 C2 C13 118.6(6) . .
C1 C2 C13 121.5(5) . .
C4 C3 C2 121.1(6) . .
C4 C3 H3 119.4 . .
C2 C3 H3 119.4 . .
C3 C4 C5 120.9(6) . .
C3 C4 H4 119.5 . .
C5 C4 H4 119.5 . .
C4 C5 C6 121.0(7) . .
C4 C5 H5 119.5 . .
C6 C5 H5 119.5 . .
C5 C6 C1 119.3(6) . .
C5 C6 C7 121.8(6) . .
C1 C6 C7 118.9(5) . .
C12 C7 C8 117.7(6) . .
C12 C7 C6 122.8(6) . .
C8 C7 C6 119.6(6) . .
C9 C8 C7 122.0(7) . .
C9 C8 H8 119.0 . .
C7 C8 H8 119.0 . .
C8 C9 C10 118.7(7) . .
C8 C9 H9 120.6 . .
C10 C9 H9 120.6 . .
C11 C10 C9 121.1(7) . .
C11 C10 H10 119.4 . .
C9 C10 H10 119.4 . .
C10 C11 C12 118.7(7) . .
C10 C11 H11 120.6 . .
C12 C11 H11 120.6 . .
C7 C12 C11 121.8(6) . .
C7 C12 H12 119.1 . .
C11 C12 H12 119.1 . .
N1 C13 C14 118.2(6) . .
N1 C13 C2 120.8(5) . .
C14 C13 C2 121.0(6) . .
C15 C14 C13 119.6(6) . .
C15 C14 H14 120.2 . .
C13 C14 H14 120.2 . .
C16 C15 C14 120.7(6) . .
C16 C15 H15 119.7 . .
C14 C15 H15 119.7 . .
C15 C16 C17 117.4(6) . .
C15 C16 H16 121.3 . .
C17 C16 H16 121.3 . .
N1 C17 C16 122.7(6) . .
N1 C17 C18 116.6(5) . .
C16 C17 C18 120.7(6) . .
N2 C18 C17 113.0(5) . .
N2 C18 H18A 109.0 . .
C17 C18 H18A 109.0 . .
N2 C18 H18B 109.0 . .
C17 C18 H18B 109.0 . .
H18A C18 H18B 107.8 . .
C20 C19 C24 121.4(5) . .
C20 C19 N2 118.8(5) . .
C24 C19 N2 119.7(5) . .
C19 C20 C21 118.4(5) . .
C19 C20 C25 123.5(5) . .
C21 C20 C25 118.0(5) . .
C22 C21 C20 121.5(6) . .
C22 C21 H21 119.3 . .
C20 C21 H21 119.3 . .
C21 C22 C23 119.7(7) . .
C21 C22 H22 120.1 . .
C23 C22 H22 120.1 . .
C24 C23 C22 122.3(7) . .
C24 C23 H23 118.8 . .
C22 C23 H23 118.8 . .
C23 C24 C19 116.6(6) . .
C23 C24 C28 118.3(6) . .
C19 C24 C28 125.1(5) . .
C20 C25 C26 110.9(5) . .
C20 C25 C27 111.8(5) . .
C26 C25 C27 111.4(5) . .
C20 C25 H25 107.5 . .
C26 C25 H25 107.5 . .
C27 C25 H25 107.5 . .
C25 C26 H26A 109.5 . .
C25 C26 H26B 109.5 . .
H26A C26 H26B 109.5 . .
C25 C26 H26C 109.5 . .
H26A C26 H26C 109.5 . .
H26B C26 H26C 109.5 . .
C25 C27 H27A 109.5 . .
C25 C27 H27B 109.5 . .
H27A C27 H27B 109.5 . .
C25 C27 H27C 109.5 . .
H27A C27 H27C 109.5 . .
H27B C27 H27C 109.5 . .
C24 C28 C30 112.0(6) . .
C24 C28 C29 112.0(6) . .
C30 C28 C29 112.6(7) . .
C24 C28 H28 106.6 . .
C30 C28 H28 106.6 . .
C29 C28 H28 106.6 . .
C28 C29 H29A 109.5 . .
C28 C29 H29B 109.5 . .
H29A C29 H29B 109.5 . .
C28 C29 H29C 109.5 . .
H29A C29 H29C 109.5 . .
H29B C29 H29C 109.5 . .
C28 C30 H30A 109.5 . .
C28 C30 H30B 109.5 . .
H30A C30 H30B 109.5 . .
C28 C30 H30C 109.5 . .
H30A C30 H30C 109.5 . .
H30B C30 H30C 109.5 . .

loop_
_geom_bond_atom_site_label_1
_geom_bond_atom_site_label_2
_geom_bond_distance
_geom_bond_site_symmetry_2
Pd1 N1 1.973(4) .
Pd1 O1 2.001(4) .
Pd1 N2 2.058(4) .
Pd1 Cl1 2.2982(14) .
Pd1 Pd1 3.2412(10) 2_776
Pd1 H2 2.1539 .
O1 C1 1.307(6) .
N1 C17 1.332(7) .
N1 C13 1.353(7) .
N2 C19 1.446(6) .
N2 C18 1.510(7) .
N2 H2 1.0721 .
C1 C2 1.431(8) .
C1 C6 1.454(8) .
C2 C3 1.404(8) .
C2 C13 1.474(8) .
C3 C4 1.373(9) .
C3 H3 0.9500 .
C4 C5 1.380(9) .
C4 H4 0.9500 .
C5 C6 1.404(8) .
C5 H5 0.9500 .
C6 C7 1.485(8) .
C7 C12 1.380(8) .
C7 C8 1.386(8) .
C8 C9 1.374(9) .
C8 H8 0.9500 .
C9 C10 1.387(10) .
C9 H9 0.9500 .
C10 C11 1.369(9) .
C10 H10 0.9500 .
C11 C12 1.391(9) .
C11 H11 0.9500 .
C12 H12 0.9500 .
C13 C14 1.412(8) .
C14 C15 1.382(9) .
C14 H14 0.9500 .
C15 C16 1.375(8) .
C15 H15 0.9500 .
C16 C17 1.382(7) .
C16 H16 0.9500 .
C17 C18 1.515(8) .
C18 H18A 0.9900 .
C18 H18B 0.9900 .
C19 C20 1.387(8) .
C19 C24 1.423(8) .
C20 C21 1.410(8) .
C20 C25 1.524(8) .
C21 C22 1.341(9) .
C21 H21 0.9500 .
C22 C23 1.392(9) .
C22 H22 0.9500 .
C23 C24 1.387(8) .
C23 H23 0.9500 .
C24 C28 1.506(8) .
C25 C26 1.527(8) .
C25 C27 1.530(8) .
C25 H25 1.0000 .
C26 H26A 0.9800 .
C26 H26B 0.9800 .
C26 H26C 0.9800 .
C27 H27A 0.9800 .
C27 H27B 0.9800 .
C27 H27C 0.9800 .
C28 C30 1.532(9) .
C28 C29 1.545(10) .
C28 H28 1.0000 .
C29 H29A 0.9800 .
C29 H29B 0.9800 .
C29 H29C 0.9800 .
C30 H30A 0.9800 .
C30 H30B 0.9800 .
C30 H30C 0.9800 .

loop_
_geom_hbond_atom_site_label_D
_geom_hbond_atom_site_label_H
_geom_hbond_atom_site_label_A
_geom_hbond_distance_DH
_geom_hbond_distance_HA
_geom_hbond_distance_DA
_geom_hbond_angle_DHA
_geom_hbond_site_symmetry_A
N2 H2 O1 1.07 1.93 2.956(6) 159.3 2_776

loop_
_geom_torsion_atom_site_label_1
_geom_torsion_atom_site_label_2
_geom_torsion_atom_site_label_3
_geom_torsion_atom_site_label_4
_geom_torsion
_geom_torsion_site_symmetry_1
N1 Pd1 O1 C1 47.1(4) .
Cl1 Pd1 O1 C1 -130.8(4) .
Pd1 Pd1 O1 C1 141.6(4) 2_776
O1 Pd1 N1 C17 155.5(4) .
N2 Pd1 N1 C17 -15.8(4) .
Pd1 Pd1 N1 C17 73.3(4) 2_776
O1 Pd1 N1 C13 -19.3(4) .
N2 Pd1 N1 C13 169.5(4) .
Pd1 Pd1 N1 C13 -101.4(4) 2_776
N1 Pd1 N2 C19 -118.4(4) .
Cl1 Pd1 N2 C19 59.0(4) .
Pd1 Pd1 N2 C19 146.9(4) 2_776
N1 Pd1 N2 C18 17.5(3) .
Cl1 Pd1 N2 C18 -165.0(3) .
Pd1 Pd1 N2 C18 -77.1(3) 2_776
Pd1 O1 C1 C2 -44.7(6) .
Pd1 O1 C1 C6 138.3(4) .
O1 C1 C2 C3 -178.0(5) .
C6 C1 C2 C3 -1.0(8) .
O1 C1 C2 C13 1.6(8) .
C6 C1 C2 C13 178.6(5) .
C1 C2 C3 C4 -0.3(9) .
C13 C2 C3 C4 -179.9(6) .
C2 C3 C4 C5 1.5(10) .
C3 C4 C5 C6 -1.1(10) .
C4 C5 C6 C1 -0.3(9) .
C4 C5 C6 C7 177.6(6) .
O1 C1 C6 C5 178.4(5) .
C2 C1 C6 C5 1.3(8) .
O1 C1 C6 C7 0.5(8) .
C2 C1 C6 C7 -176.6(5) .
C5 C6 C7 C12 137.0(6) .
C1 C6 C7 C12 -45.1(8) .
C5 C6 C7 C8 -41.9(8) .
C1 C6 C7 C8 136.0(6) .
C12 C7 C8 C9 -0.1(10) .
C6 C7 C8 C9 178.9(6) .
C7 C8 C9 C10 0.1(11) .
C8 C9 C10 C11 -0.3(12) .
C9 C10 C11 C12 0.4(12) .
C8 C7 C12 C11 0.2(9) .
C6 C7 C12 C11 -178.8(6) .
C10 C11 C12 C7 -0.3(11) .
C17 N1 C13 C14 -5.4(8) .
Pd1 N1 C13 C14 169.0(4) .
C17 N1 C13 C2 171.9(5) .
Pd1 N1 C13 C2 -13.7(7) .
C3 C2 C13 N1 -148.9(5) .
C1 C2 C13 N1 31.5(8) .
C3 C2 C13 C14 28.3(8) .
C1 C2 C13 C14 -151.3(5) .
N1 C13 C14 C15 4.0(8) .
C2 C13 C14 C15 -173.2(5) .
C13 C14 C15 C16 0.1(9) .
C14 C15 C16 C17 -2.8(9) .
C13 N1 C17 C16 2.7(8) .
Pd1 N1 C17 C16 -172.2(4) .
C13 N1 C17 C18 -175.7(5) .
Pd1 N1 C17 C18 9.4(6) .
C15 C16 C17 N1 1.5(8) .
C15 C16 C17 C18 179.8(5) .
C19 N2 C18 C17 120.3(5) .
Pd1 N2 C18 C17 -17.3(5) .
N1 C17 C18 N2 6.2(7) .
C16 C17 C18 N2 -172.3(5) .
C18 N2 C19 C20 120.3(6) .
Pd1 N2 C19 C20 -107.8(5) .
C18 N2 C19 C24 -61.6(7) .
Pd1 N2 C19 C24 70.2(6) .
C24 C19 C20 C21 2.0(9) .
N2 C19 C20 C21 -180.0(5) .
C24 C19 C20 C25 179.0(5) .
N2 C19 C20 C25 -3.0(8) .
C19 C20 C21 C22 0.0(10) .
C25 C20 C21 C22 -177.2(7) .
C20 C21 C22 C23 -1.1(12) .
C21 C22 C23 C24 0.3(13) .
C22 C23 C24 C19 1.5(11) .
C22 C23 C24 C28 -177.8(8) .
C20 C19 C24 C23 -2.7(9) .
N2 C19 C24 C23 179.3(6) .
C20 C19 C24 C28 176.6(6) .
N2 C19 C24 C28 -1.5(9) .
C19 C20 C25 C26 -99.1(7) .
C21 C20 C25 C26 77.9(7) .
C19 C20 C25 C27 136.0(6) .
C21 C20 C25 C27 -47.1(7) .
C23 C24 C28 C30 66.8(9) .
C19 C24 C28 C30 -112.4(8) .
C23 C24 C28 C29 -60.8(9) .
C19 C24 C28 C29 119.9(7) .

loop_
_platon_squeeze_void_nr
_platon_squeeze_void_average_x
_platon_squeeze_void_average_y
_platon_squeeze_void_average_z
_platon_squeeze_void_volume
_platon_squeeze_void_count_electrons
_platon_squeeze_void_content
1 -0.001 0.500 0.000 377 169 ' '
